data_7033887
loop_
_publ_author_name
'So, Yat-Ming'
'Chiu, Wai-Hang'
'Cheung, Wai-Man'
'Ng, Ho-Yuen'
'Lee, Hung Kay'
'Sung, Herman H.-Y.'
'Williams, Ian D.'
'Leung, Wa-Hung'

_publ_section_title
;
 Heterobimetallic rhenium nitrido complexes containing the Kl\"aui
 tripodal ligand [Co(\h(5)-C5H5){P(O)(OEt)2}3](.).
;
_journal_issue 12
_journal_name_full 'Dalton transactions (Cambridge, England : 2003)'
_journal_page_first 5479
_journal_page_last 5487
_journal_paper_doi 10.1039/c5dt00093a
_journal_volume 44
_journal_year 2015
_chemical_formula_moiety 'C43 H62 Cl2 Co Ir N O9 P4 Re, C7 H8'
_chemical_formula_sum 'C50 H70 Cl2 Co Ir N O9 P4 Re'
_chemical_formula_weight 1461.18
_chemical_name_systematic
;
 ? 
;
_space_group_IT_number 2
_space_group_name_Hall '-P 1'
_symmetry_cell_setting triclinic
_symmetry_space_group_name_Hall '-P 1'
_symmetry_space_group_name_H-M 'P -1'
_atom_sites_solution_hydrogens geom
_atom_sites_solution_primary direct
_atom_sites_solution_secondary difmap
_audit_creation_date 2011-12-16
_audit_creation_method
;
  Olex2 1.1-beta
  (compiled Nov  1 2011 20:42:30, GUI svn.r3906)
;
_audit_update_record
;
2014-06-25 deposited with the CCDC.
2015-02-03 downloaded from the CCDC.
;
_cell_angle_alpha 76.440(4)
_cell_angle_beta 78.948(3)
_cell_angle_gamma 83.055(3)
_cell_formula_units_Z 2
_cell_length_a 13.2940(4)
_cell_length_b 13.3589(6)
_cell_length_c 16.5754(7)
_cell_measurement_reflns_used 11195
_cell_measurement_temperature 173.00(14)
_cell_measurement_theta_max 71.5658
_cell_measurement_theta_min 3.3953
_cell_volume 2799.6(2)
_computing_cell_refinement
;
CrysAlisPro, Agilent Technologies,
Version 1.171.35.19 (release 27-10-2011 CrysAlis171 .NET)
(compiled Oct 27 2011,15:02:11)
;
_computing_data_collection
;
CrysAlisPro, Agilent Technologies,
Version 1.171.35.19 (release 27-10-2011 CrysAlis171 .NET)
(compiled Oct 27 2011,15:02:11)
;
_computing_data_reduction
;
CrysAlisPro, Agilent Technologies,
Version 1.171.35.19 (release 27-10-2011 CrysAlis171 .NET)
(compiled Oct 27 2011,15:02:11)
;
_computing_molecular_graphics
;
O. V. Dolomanov, L. J. Bourhis, R. J. Gildea, J. A. K. Howard and H. Puschmann,
OLEX2: a complete structure solution, refinement and analysis program.
J. Appl. Cryst. (2009). 42, 339-341.
;
_computing_publication_material
;
O. V. Dolomanov, L. J. Bourhis, R. J. Gildea, J. A. K. Howard and H. Puschmann,
OLEX2: a complete structure solution, refinement and analysis program.
J. Appl. Cryst. (2009). 42, 339-341.
;
_computing_structure_refinement
;
XL, G.M. Sheldrick, Acta Cryst.
(2008). A64, 112-122
;
_computing_structure_solution
;
XS, G.M. Sheldrick, Acta Cryst.
(2008). A64, 112-122
;
_diffrn_ambient_temperature 173.00(14)
_diffrn_detector_area_resol_mean 15.9578
_diffrn_measured_fraction_theta_full 0.985
_diffrn_measured_fraction_theta_max 0.984
_diffrn_measurement_details
;
  1 omega   37.00   72.00   1.0000   20.0000
omega____ theta____ kappa____ phi______ frames
    -      110.0000  -25.0000   30.0000 35

  2 omega  -27.00   30.00   1.0000    3.0000
omega____ theta____ kappa____ phi______ frames
    -        0.0000  -77.0000   60.0000 57

  3 omega  -70.00  -34.00   1.0000    3.0000
omega____ theta____ kappa____ phi______ frames
    -        0.0000  -77.0000   60.0000 36

  4 omega -110.00  -19.00   1.0000   12.0000
omega____ theta____ kappa____ phi______ frames
    -      -55.0000  125.0000  -90.0000 91

  5 omega   26.00  125.00   1.0000   12.0000
omega____ theta____ kappa____ phi______ frames
    -       55.0000   77.0000  150.0000 99

  6 omega  -16.00   71.00   1.0000   12.0000
omega____ theta____ kappa____ phi______ frames
    -       55.0000  -46.0000   21.0000 87

  7 omega  -82.00    4.00   1.0000   20.0000
omega____ theta____ kappa____ phi______ frames
    -      -64.0000   50.0000  -60.0000 86

  8 omega -130.00  -93.00   1.0000   20.0000
omega____ theta____ kappa____ phi______ frames
    -      -64.0000  -64.0000  150.0000 37

  9 omega   40.00  146.00   1.0000   20.0000
omega____ theta____ kappa____ phi______ frames
    -      110.0000  -92.0000 -150.0000 106

 10 omega   52.00   83.00   1.0000   20.0000
omega____ theta____ kappa____ phi______ frames
    -      110.0000  -50.0000    0.0000 31

 11 omega   81.00  144.00   1.0000   20.0000
omega____ theta____ kappa____ phi______ frames
    -      110.0000  -92.0000  -30.0000 63

 12 omega   40.00   71.00   1.0000   20.0000
omega____ theta____ kappa____ phi______ frames
    -      110.0000  -38.0000  150.0000 31

 13 omega   38.00   82.00   1.0000   20.0000
omega____ theta____ kappa____ phi______ frames
    -      110.0000 -111.0000   30.0000 44

 14 omega   37.00   66.00   1.0000   20.0000
omega____ theta____ kappa____ phi______ frames
    -      110.0000  -25.0000 -120.0000 29

 15 omega   38.00   79.00   1.0000   20.0000
omega____ theta____ kappa____ phi______ frames
    -      110.0000  -92.0000  150.0000 41

 16 omega   41.00   71.00   1.0000   20.0000
omega____ theta____ kappa____ phi______ frames
    -      110.0000  -38.0000  -30.0000 30

 17 omega  122.00  148.00   1.0000   20.0000
omega____ theta____ kappa____ phi______ frames
    -      110.0000  -92.0000  150.0000 26

 18 omega   41.00   71.00   1.0000   20.0000
omega____ theta____ kappa____ phi______ frames
    -      110.0000  -25.0000   90.0000 30

 19 omega   38.00   63.00   1.0000   20.0000
omega____ theta____ kappa____ phi______ frames
    -      110.0000  -25.0000  120.0000 25

 20 omega   38.00   66.00   1.0000   20.0000
omega____ theta____ kappa____ phi______ frames
    -      110.0000  -92.0000  -30.0000 28

 21 omega   39.00   77.00   1.0000   20.0000
omega____ theta____ kappa____ phi______ frames
    -      110.0000  -46.0000 -171.0000 38

 22 omega   89.00  167.00   1.0000   20.0000
omega____ theta____ kappa____ phi______ frames
    -      110.0000   64.0000  -90.0000 78

 23 omega   38.00  173.00   1.0000   20.0000
omega____ theta____ kappa____ phi______ frames
    -      110.0000   12.0000   60.0000 135

 24 omega   51.00  115.00   1.0000   20.0000
omega____ theta____ kappa____ phi______ frames
    -      110.0000  -93.0000   95.0000 64
;
_diffrn_measurement_device 'kappa diffractometer'
_diffrn_measurement_device_type 'Xcalibur, Sapphire3, Gemini ultra'
_diffrn_measurement_method '\w scans'
_diffrn_orient_matrix_UB_11 0.0121622000
_diffrn_orient_matrix_UB_12 -0.1176327000
_diffrn_orient_matrix_UB_13 0.0064579000
_diffrn_orient_matrix_UB_21 -0.1074219000
_diffrn_orient_matrix_UB_22 -0.0097133000
_diffrn_orient_matrix_UB_23 0.0547918000
_diffrn_orient_matrix_UB_31 -0.0484038000
_diffrn_orient_matrix_UB_32 0.0151872000
_diffrn_orient_matrix_UB_33 -0.0797916000
_diffrn_radiation_monochromator mirror
_diffrn_radiation_probe x-ray
_diffrn_radiation_type 'Cu K\a'
_diffrn_radiation_wavelength 1.5418
_diffrn_reflns_av_R_equivalents 0.0513
_diffrn_reflns_av_unetI/netI 0.0381
_diffrn_reflns_limit_h_max 14
_diffrn_reflns_limit_h_min -15
_diffrn_reflns_limit_k_max 16
_diffrn_reflns_limit_k_min -15
_diffrn_reflns_limit_l_max 18
_diffrn_reflns_limit_l_min -19
_diffrn_reflns_number 16990
_diffrn_reflns_theta_full 66.50
_diffrn_reflns_theta_max 67.50
_diffrn_reflns_theta_min 3.40
_diffrn_source 'sealed X-ray tube'
_diffrn_source_current 30
_diffrn_source_power 1.5
_diffrn_source_target Cu
_diffrn_source_voltage 50
_exptl_absorpt_coefficient_mu 13.320
_exptl_absorpt_correction_T_max 1.00000
_exptl_absorpt_correction_T_min 0.56809
_exptl_absorpt_correction_type multi-scan
_exptl_absorpt_process_details
;
CrysAlisPro, Agilent Technologies,
Version 1.171.35.19 (release 27-10-2011 CrysAlis171 .NET)
(compiled Oct 27 2011,15:02:11)
Empirical absorption correction using spherical harmonics,
 implemented in SCALE3 ABSPACK scaling algorithm.
;
_exptl_crystal_colour red
_exptl_crystal_density_diffrn 1.733
_exptl_crystal_density_method 'not measured'
_exptl_crystal_description block
_exptl_crystal_F_000 1444
_exptl_crystal_size_max 0.28
_exptl_crystal_size_mid 0.2
_exptl_crystal_size_min 0.17
_refine_diff_density_max 2.090
_refine_diff_density_min -2.242
_refine_diff_density_rms 0.159
_refine_ls_extinction_method none
_refine_ls_goodness_of_fit_ref 1.024
_refine_ls_hydrogen_treatment constr
_refine_ls_matrix_type full
_refine_ls_number_parameters 647
_refine_ls_number_reflns 9914
_refine_ls_number_restraints 43
_refine_ls_restrained_S_all 1.024
_refine_ls_R_factor_all 0.0395
_refine_ls_R_factor_gt 0.0384
_refine_ls_shift/su_max 0.008
_refine_ls_shift/su_mean 0.000
_refine_ls_structure_factor_coef Fsqd
_refine_ls_weighting_details 'calc w=1/[\s^2^(Fo^2^)+(0.0818P)^2^+0.8941P] where P=(Fo^2^+2Fc^2^)/3'
_refine_ls_weighting_scheme calc
_refine_ls_wR_factor_gt 0.1056
_refine_ls_wR_factor_ref 0.1070
_reflns_number_gt 9510
_reflns_number_total 9914
_reflns_threshold_expression >2sigma(I)
_cod_data_source_file c5dt00093a1.cif
_cod_data_source_block vin51cult
_cod_depositor_comments
;
The following automatic conversions were performed:

'_symmetry_cell_setting' value 'Triclinic' changed to 'triclinic'
according to
/usr/data/users/saulius/crontab/automatic-downloads/rss-feeds/RSC/lib/dictionaries/cif_core.dic
dictionary named 'cif_core.dic' version 2.4.2 from 2011-04-26.

Automatic conversion script
Id: cif_fix_values 3008 2015-01-20 13:52:24Z robertas 

 Adding full bibliography for 7033885--7033890.cif.
;
_cod_original_cell_volume 2799.63(19)
_cod_original_sg_symbol_H-M P-1
_cod_database_code 7033887
_reflns_odcompleteness_completeness 98.53
_reflns_odcompleteness_iscentric 1
_reflns_odcompleteness_theta 68.13

loop_
_space_group_symop_id
_space_group_symop_operation_xyz
1 'x, y, z'
2 '-x, -y, -z'

loop_
_atom_site_label
_atom_site_type_symbol
_atom_site_fract_x
_atom_site_fract_y
_atom_site_fract_z
_atom_site_U_iso_or_equiv
_atom_site_adp_type
_atom_site_occupancy
_atom_site_symmetry_multiplicity
_atom_site_calc_flag
_atom_site_refinement_flags
_atom_site_disorder_assembly
_atom_site_disorder_group
Re1 Re 0.718615(12) 0.174388(12) 0.281557(9) 0.01987(8) Uani 1 1 d . . .
Ir1 Ir 0.778665(13) 0.412073(13) 0.326394(11) 0.02676(8) Uani 1 1 d . B .
Co1 Co 0.45988(5) 0.17382(5) 0.18209(4) 0.02684(15) Uani 1 1 d . . .
Cl1 Cl 0.79684(11) 0.50362(9) 0.18491(8) 0.0445(3) Uani 1 1 d . . .
Cl2 Cl 0.72110(8) 0.07126(8) 0.41980(6) 0.0281(2) Uani 1 1 d . . .
P1 P 0.47299(8) 0.25313(8) 0.27863(6) 0.0254(2) Uani 1 1 d . . .
P2 P 0.54123(8) 0.03760(8) 0.24611(6) 0.0247(2) Uani 1 1 d . . .
P3 P 0.60324(8) 0.22942(9) 0.11197(6) 0.0277(2) Uani 1 1 d . . .
P4 P 0.88812(7) 0.10789(8) 0.23374(6) 0.0224(2) Uani 1 1 d . . .
O1 O 0.4758(2) 0.3735(2) 0.23787(19) 0.0320(6) Uani 1 1 d . . .
O2 O 0.3722(2) 0.2563(2) 0.34874(19) 0.0333(7) Uani 1 1 d . . .
O3 O 0.4686(2) -0.0006(2) 0.33331(18) 0.0305(6) Uani 1 1 d . . .
O4 O 0.5443(2) -0.0596(2) 0.2042(2) 0.0351(7) Uani 1 1 d . . .
O5 O 0.6458(2) 0.1546(3) 0.04837(18) 0.0338(7) Uani 1 1 d . . .
O6 O 0.5903(3) 0.3370(3) 0.04750(19) 0.0381(7) Uani 1 1 d . . .
O7 O 0.5623(2) 0.2151(2) 0.32640(17) 0.0250(6) Uani 1 1 d . . .
O8 O 0.6502(2) 0.0463(2) 0.25858(18) 0.0272(6) Uani 1 1 d . . .
O9 O 0.6875(2) 0.2390(2) 0.15915(17) 0.0270(6) Uani 1 1 d . . .
N1 N 0.7623(3) 0.2821(3) 0.2958(2) 0.0231(7) Uani 1 1 d . . .
C1 C 0.4001(4) 0.1215(5) 0.0939(4) 0.0467(13) Uani 1 1 d . . .
H1 H 0.4379 0.0805 0.0569 0.056 Uiso 1 1 calc R . .
C2 C 0.3888(4) 0.2320(5) 0.0784(3) 0.0432(12) Uani 1 1 d . . .
H2 H 0.4176 0.2779 0.0286 0.052 Uiso 1 1 calc R . .
C3 C 0.3280(4) 0.2603(4) 0.1493(3) 0.0412(11) Uani 1 1 d . . .
H3 H 0.3084 0.3289 0.1564 0.049 Uiso 1 1 calc R . .
C4 C 0.3003(4) 0.1677(5) 0.2095(3) 0.0441(12) Uani 1 1 d . . .
H4 H 0.2589 0.1640 0.2634 0.053 Uiso 1 1 calc R . .
C5 C 0.3439(4) 0.0851(4) 0.1755(4) 0.0507(14) Uani 1 1 d . . .
H5 H 0.3375 0.0146 0.2024 0.061 Uiso 1 1 calc R . .
C11 C 0.4911(5) 0.4429(4) 0.2915(4) 0.0458(12) Uani 1 1 d . . .
H11A H 0.5563 0.4213 0.3137 0.055 Uiso 1 1 calc R . .
H11B H 0.4339 0.4405 0.3397 0.055 Uiso 1 1 calc R . .
C12 C 0.4946(5) 0.5500(4) 0.2379(4) 0.0576(15) Uani 1 1 d . . .
H12A H 0.4352 0.5662 0.2088 0.086 Uiso 1 1 calc R . .
H12B H 0.5581 0.5545 0.1964 0.086 Uiso 1 1 calc R . .
H12C H 0.4928 0.5995 0.2736 0.086 Uiso 1 1 calc R . .
C13 C 0.3510(4) 0.1738(4) 0.4218(3) 0.0346(9) Uani 1 1 d . . .
H13A H 0.4155 0.1444 0.4429 0.042 Uiso 1 1 calc R . .
H13B H 0.3199 0.1182 0.4072 0.042 Uiso 1 1 calc R . .
C14 C 0.2778(5) 0.2184(4) 0.4881(3) 0.0446(12) Uani 1 1 d . . .
H14A H 0.2163 0.2515 0.4652 0.067 Uiso 1 1 calc R . .
H14B H 0.3113 0.2696 0.5051 0.067 Uiso 1 1 calc R . .
H14C H 0.2580 0.1629 0.5371 0.067 Uiso 1 1 calc R . .
C15 C 0.5041(4) -0.0805(4) 0.4008(3) 0.0442(12) Uani 1 1 d . . .
H15A H 0.4742 -0.0632 0.4557 0.053 Uiso 1 1 calc R . .
H15B H 0.5799 -0.0823 0.3943 0.053 Uiso 1 1 calc R . .
C16 C 0.4752(9) -0.1827(5) 0.4000(5) 0.094(3) Uani 1 1 d . . .
H16A H 0.5135 -0.2050 0.3497 0.142 Uiso 1 1 calc R . .
H16B H 0.4013 -0.1790 0.3994 0.142 Uiso 1 1 calc R . .
H16C H 0.4915 -0.2323 0.4505 0.142 Uiso 1 1 calc R . .
C17 C 0.6246(4) -0.0871(4) 0.1416(3) 0.0409(11) Uani 1 1 d . . .
H17A H 0.6918 -0.0749 0.1533 0.049 Uiso 1 1 calc R . .
H17B H 0.6155 -0.0441 0.0856 0.049 Uiso 1 1 calc R . .
C18 C 0.6221(5) -0.1994(4) 0.1416(4) 0.0533(14) Uani 1 1 d . . .
H18A H 0.6774 -0.2189 0.0984 0.080 Uiso 1 1 calc R . .
H18B H 0.5556 -0.2109 0.1295 0.080 Uiso 1 1 calc R . .
H18C H 0.6318 -0.2415 0.1970 0.080 Uiso 1 1 calc R . .
C19 C 0.7439(4) 0.1695(5) -0.0071(3) 0.0477(12) Uani 1 1 d . . .
H19A H 0.7983 0.1691 0.0263 0.057 Uiso 1 1 calc R . .
H19B H 0.7403 0.2371 -0.0472 0.057 Uiso 1 1 calc R . .
C20 C 0.7689(6) 0.0846(6) -0.0541(4) 0.0630(17) Uani 1 1 d . . .
H20A H 0.8304 0.0990 -0.0969 0.094 Uiso 1 1 calc R . .
H20B H 0.7110 0.0800 -0.0814 0.094 Uiso 1 1 calc R . .
H20C H 0.7817 0.0190 -0.0147 0.094 Uiso 1 1 calc R . .
C21 C 0.6222(4) 0.4335(4) 0.0568(3) 0.0427(11) Uani 1 1 d . . .
H21A H 0.6526 0.4217 0.1086 0.051 Uiso 1 1 calc R . .
H21B H 0.5620 0.4845 0.0614 0.051 Uiso 1 1 calc R . .
C22 C 0.6994(6) 0.4736(6) -0.0180(4) 0.0695(19) Uani 1 1 d . . .
H22A H 0.6681 0.4876 -0.0689 0.104 Uiso 1 1 calc R . .
H22B H 0.7581 0.4221 -0.0229 0.104 Uiso 1 1 calc R . .
H22C H 0.7230 0.5376 -0.0116 0.104 Uiso 1 1 calc R . .
C31 C 0.8107(4) 0.3296(4) 0.4453(3) 0.0396(11) Uani 1 1 d . B .
H31 H 0.8351 0.2553 0.4477 0.048 Uiso 1 1 calc R . .
C32 C 0.7035(4) 0.3513(4) 0.4491(3) 0.0403(11) Uani 1 1 d . B .
H32 H 0.6661 0.2892 0.4533 0.048 Uiso 1 1 calc R . .
C33 C 0.6398(6) 0.4326(5) 0.4899(4) 0.0615(17) Uani 1 1 d . . .
H33A H 0.5685 0.4356 0.4795 0.074 Uiso 1 1 calc R A 1
H33B H 0.6379 0.4109 0.5515 0.074 Uiso 1 1 calc R A 1
C34A C 0.6408(12) 0.5427(13) 0.4308(12) 0.054(4) Uani 0.45 1 d P B 2
H34A H 0.5807 0.5553 0.4016 0.064 Uiso 0.45 1 calc PR B 2
H34B H 0.6348 0.5952 0.4653 0.064 Uiso 0.45 1 calc PR B 2
C34 C 0.6743(10) 0.5339(9) 0.4622(8) 0.044(3) Uani 0.55 1 d P B 1
H34C H 0.7196 0.5438 0.5002 0.053 Uiso 0.55 1 calc PR B 1
H34D H 0.6142 0.5851 0.4660 0.053 Uiso 0.55 1 calc PR B 1
C35 C 0.7351(4) 0.5539(4) 0.3683(4) 0.0501(13) Uani 1 1 d . . .
H35 H 0.7094 0.6146 0.3273 0.060 Uiso 1 1 calc R B 1
C36 C 0.8403(5) 0.5331(5) 0.3618(4) 0.0478(13) Uani 1 1 d U B .
H36 H 0.8785 0.5798 0.3123 0.057 Uiso 1 1 calc R C 1
C37A C 0.8738(15) 0.5050(15) 0.4483(14) 0.054(4) Uani 0.45 1 d PU B 2
H37A H 0.9429 0.5287 0.4435 0.065 Uiso 0.45 1 calc PR B 2
H37B H 0.8251 0.5402 0.4880 0.065 Uiso 0.45 1 calc PR B 2
C37 C 0.9068(12) 0.4857(13) 0.4290(9) 0.049(3) Uani 0.55 1 d P B 1
H37C H 0.9788 0.4757 0.4007 0.058 Uiso 0.55 1 calc PR B 1
H37D H 0.9051 0.5355 0.4652 0.058 Uiso 0.55 1 calc PR B 1
C38 C 0.8766(6) 0.3881(6) 0.4821(5) 0.0687(19) Uani 1 1 d U . .
H38A H 0.8378 0.4009 0.5365 0.082 Uiso 1 1 calc R B 1
H38B H 0.9395 0.3434 0.4939 0.082 Uiso 1 1 calc R B 1
C41 C 0.9648(3) 0.1899(3) 0.1446(2) 0.0255(8) Uani 1 1 d . . .
C42 C 0.9214(3) 0.2839(4) 0.1045(3) 0.0324(9) Uani 1 1 d . . .
H42 H 0.8507 0.3037 0.1207 0.039 Uiso 1 1 calc R . .
C43 C 0.9821(4) 0.3494(4) 0.0404(3) 0.0408(11) Uani 1 1 d . . .
H43 H 0.9529 0.4143 0.0139 0.049 Uiso 1 1 calc R . .
C44 C 1.0842(4) 0.3201(4) 0.0154(3) 0.0411(11) Uani 1 1 d . . .
H44 H 1.1247 0.3637 -0.0295 0.049 Uiso 1 1 calc R . .
C45 C 1.1277(4) 0.2267(4) 0.0559(3) 0.0379(10) Uani 1 1 d . . .
H45 H 1.1983 0.2070 0.0392 0.045 Uiso 1 1 calc R . .
C46 C 1.0687(3) 0.1619(4) 0.1206(3) 0.0328(9) Uani 1 1 d . . .
H46 H 1.0991 0.0984 0.1486 0.039 Uiso 1 1 calc R . .
C51 C 0.9762(3) 0.0802(4) 0.3104(3) 0.0299(9) Uani 1 1 d . . .
C52 C 0.9924(4) 0.1618(4) 0.3433(3) 0.0399(11) Uani 1 1 d . . .
H52 H 0.9587 0.2281 0.3258 0.048 Uiso 1 1 calc R . .
C53 C 1.0579(4) 0.1468(6) 0.4019(3) 0.0543(15) Uani 1 1 d . . .
H53 H 1.0681 0.2027 0.4251 0.065 Uiso 1 1 calc R . .
C54 C 1.1082(4) 0.0509(6) 0.4265(3) 0.0566(17) Uani 1 1 d . . .
H54 H 1.1524 0.0406 0.4670 0.068 Uiso 1 1 calc R . .
C55 C 1.0942(5) -0.0292(6) 0.3926(4) 0.0629(18) Uani 1 1 d . . .
H55 H 1.1296 -0.0949 0.4091 0.075 Uiso 1 1 calc R . .
C56 C 1.0286(4) -0.0153(5) 0.3340(4) 0.0484(13) Uani 1 1 d . . .
H56 H 1.0199 -0.0712 0.3102 0.058 Uiso 1 1 calc R . .
C61 C 0.8886(3) -0.0156(3) 0.2054(3) 0.0290(8) Uani 1 1 d . . .
C62 C 0.9308(4) -0.0352(4) 0.1268(3) 0.0341(9) Uani 1 1 d . . .
H62 H 0.9611 0.0180 0.0834 0.041 Uiso 1 1 calc R . .
C63 C 0.9287(4) -0.1332(4) 0.1113(3) 0.0452(12) Uani 1 1 d . . .
H63 H 0.9575 -0.1463 0.0574 0.054 Uiso 1 1 calc R . .
C64 C 0.8855(4) -0.2106(4) 0.1733(4) 0.0469(12) Uani 1 1 d . . .
H64 H 0.8849 -0.2773 0.1625 0.056 Uiso 1 1 calc R . .
C65 C 0.8423(5) -0.1914(4) 0.2520(4) 0.0472(12) Uani 1 1 d . . .
H65 H 0.8123 -0.2451 0.2950 0.057 Uiso 1 1 calc R . .
C66 C 0.8431(4) -0.0949(4) 0.2679(3) 0.0360(10) Uani 1 1 d . . .
H66 H 0.8124 -0.0820 0.3215 0.043 Uiso 1 1 calc R . .
C1S C 0.1733(9) 0.6098(9) 0.2580(6) 0.147(7) Uani 1 1 d D . .
C2S C 0.2060(8) 0.5107(9) 0.2974(6) 0.122(5) Uani 1 1 d D . .
H2S H 0.2530 0.5009 0.3357 0.146 Uiso 1 1 calc R . .
C3S C 0.1696(9) 0.4264(10) 0.2803(7) 0.113(4) Uani 1 1 d D . .
H3S H 0.1947 0.3592 0.3063 0.135 Uiso 1 1 calc R . .
C4S C 0.0991(8) 0.4344(10) 0.2276(6) 0.123(5) Uani 1 1 d D . .
H4S H 0.0736 0.3755 0.2180 0.147 Uiso 1 1 calc R . .
C5S C 0.0677(9) 0.5342(11) 0.1896(7) 0.150(7) Uani 1 1 d D . .
H5S H 0.0192 0.5445 0.1525 0.180 Uiso 1 1 calc R . .
C6S C 0.1051(7) 0.6186(10) 0.2044(6) 0.127(5) Uani 1 1 d D . .
H6S H 0.0826 0.6856 0.1762 0.152 Uiso 1 1 calc R . .
C7S C 0.2002(18) 0.7116(14) 0.2696(10) 0.199(10) Uani 1 1 d D . .
H7SA H 0.2112 0.7041 0.3276 0.299 Uiso 1 1 calc R . .
H7SB H 0.1438 0.7645 0.2582 0.299 Uiso 1 1 calc R . .
H7SC H 0.2632 0.7324 0.2305 0.299 Uiso 1 1 calc R . .

loop_
_atom_site_aniso_label
_atom_site_aniso_U_11
_atom_site_aniso_U_22
_atom_site_aniso_U_33
_atom_site_aniso_U_23
_atom_site_aniso_U_13
_atom_site_aniso_U_12
Re1 0.01963(11) 0.01885(11) 0.02211(11) -0.00393(7) -0.00536(7) -0.00351(7)
Ir1 0.02697(12) 0.02064(12) 0.03429(12) -0.00714(8) -0.00532(8) -0.00569(8)
Co1 0.0244(3) 0.0285(4) 0.0294(3) -0.0025(3) -0.0110(3) -0.0059(3)
Cl1 0.0575(7) 0.0315(6) 0.0419(6) 0.0034(5) -0.0103(5) -0.0128(5)
Cl2 0.0308(5) 0.0278(5) 0.0246(4) -0.0013(4) -0.0064(4) -0.0038(4)
P1 0.0215(5) 0.0241(5) 0.0304(5) -0.0034(4) -0.0069(4) -0.0027(4)
P2 0.0251(5) 0.0225(5) 0.0282(5) -0.0048(4) -0.0071(4) -0.0060(4)
P3 0.0287(5) 0.0305(6) 0.0244(5) -0.0004(4) -0.0093(4) -0.0077(4)
P4 0.0217(4) 0.0222(5) 0.0232(4) -0.0034(4) -0.0047(3) -0.0024(4)
O1 0.0342(16) 0.0208(15) 0.0405(16) -0.0032(12) -0.0090(13) -0.0027(12)
O2 0.0231(14) 0.0350(17) 0.0356(15) -0.0002(13) -0.0011(12) 0.0002(12)
O3 0.0299(15) 0.0286(15) 0.0311(14) -0.0022(12) -0.0038(12) -0.0058(12)
O4 0.0373(17) 0.0288(16) 0.0460(17) -0.0172(13) -0.0092(13) -0.0084(13)
O5 0.0371(17) 0.0366(17) 0.0296(14) -0.0075(12) -0.0045(12) -0.0111(13)
O6 0.0452(19) 0.0368(18) 0.0323(15) 0.0052(13) -0.0165(13) -0.0128(14)
O7 0.0218(13) 0.0260(14) 0.0286(13) -0.0080(11) -0.0051(11) -0.0017(11)
O8 0.0264(15) 0.0258(15) 0.0305(14) -0.0059(11) -0.0064(11) -0.0042(12)
O9 0.0293(15) 0.0284(15) 0.0226(13) 0.0014(11) -0.0082(11) -0.0068(12)
N1 0.0227(16) 0.0223(17) 0.0240(15) -0.0044(13) -0.0035(12) -0.0021(13)
C1 0.039(3) 0.059(3) 0.056(3) -0.027(3) -0.028(2) 0.002(2)
C2 0.038(3) 0.058(3) 0.037(2) -0.002(2) -0.021(2) -0.010(2)
C3 0.032(2) 0.046(3) 0.050(3) -0.008(2) -0.023(2) 0.003(2)
C4 0.028(2) 0.063(3) 0.041(3) 0.002(2) -0.0148(19) -0.014(2)
C5 0.044(3) 0.044(3) 0.073(4) 0.000(3) -0.036(3) -0.016(2)
C11 0.060(3) 0.027(2) 0.053(3) -0.012(2) -0.012(2) -0.004(2)
C12 0.066(4) 0.024(3) 0.079(4) -0.011(3) -0.005(3) -0.003(2)
C13 0.035(2) 0.030(2) 0.036(2) -0.0051(18) -0.0012(18) -0.0036(18)
C14 0.052(3) 0.042(3) 0.038(2) -0.013(2) 0.001(2) -0.003(2)
C15 0.041(3) 0.040(3) 0.040(2) 0.011(2) -0.004(2) -0.004(2)
C16 0.173(10) 0.035(3) 0.059(4) 0.008(3) 0.006(5) -0.026(5)
C17 0.052(3) 0.037(3) 0.038(2) -0.014(2) -0.005(2) -0.014(2)
C18 0.069(4) 0.041(3) 0.051(3) -0.020(2) 0.001(3) -0.011(3)
C19 0.044(3) 0.054(3) 0.048(3) -0.023(2) 0.006(2) -0.013(2)
C20 0.063(4) 0.068(4) 0.058(3) -0.028(3) 0.011(3) -0.012(3)
C21 0.050(3) 0.028(2) 0.049(3) 0.005(2) -0.019(2) -0.008(2)
C22 0.077(5) 0.064(4) 0.062(4) 0.011(3) -0.006(3) -0.038(4)
C31 0.055(3) 0.031(2) 0.034(2) -0.0085(19) -0.011(2) -0.001(2)
C32 0.053(3) 0.031(2) 0.035(2) -0.0076(19) 0.005(2) -0.013(2)
C33 0.075(4) 0.049(3) 0.055(3) -0.022(3) 0.010(3) 0.004(3)
C34A 0.040(8) 0.048(8) 0.083(12) -0.032(8) -0.013(7) -0.002(6)
C34 0.038(6) 0.044(6) 0.058(7) -0.033(5) 0.003(5) -0.003(5)
C35 0.048(3) 0.024(2) 0.078(4) -0.017(2) -0.001(3) -0.007(2)
C36 0.050(3) 0.040(3) 0.060(3) -0.016(2) -0.011(3) -0.017(2)
C37A 0.059(11) 0.049(7) 0.078(10) -0.050(7) -0.022(8) -0.011(8)
C37 0.051(8) 0.057(9) 0.052(7) -0.038(6) -0.017(6) 0.003(6)
C38 0.090(5) 0.060(4) 0.068(4) -0.014(3) -0.047(4) -0.001(4)
C41 0.0245(19) 0.030(2) 0.0232(18) -0.0067(15) -0.0029(15) -0.0083(16)
C42 0.027(2) 0.037(2) 0.031(2) -0.0008(17) -0.0017(16) -0.0090(18)
C43 0.044(3) 0.035(3) 0.039(2) 0.0036(19) -0.007(2) -0.011(2)
C44 0.039(3) 0.051(3) 0.034(2) -0.006(2) 0.0000(19) -0.024(2)
C45 0.027(2) 0.054(3) 0.034(2) -0.013(2) -0.0008(17) -0.012(2)
C46 0.026(2) 0.044(3) 0.030(2) -0.0081(18) -0.0060(17) -0.0052(18)
C51 0.0233(19) 0.038(2) 0.0266(19) -0.0027(17) -0.0058(15) -0.0008(17)
C52 0.029(2) 0.051(3) 0.045(3) -0.016(2) -0.0139(19) 0.000(2)
C53 0.040(3) 0.085(5) 0.045(3) -0.017(3) -0.019(2) -0.008(3)
C54 0.032(3) 0.094(5) 0.040(3) 0.006(3) -0.017(2) -0.012(3)
C55 0.044(3) 0.067(4) 0.065(4) 0.017(3) -0.025(3) 0.006(3)
C56 0.042(3) 0.044(3) 0.054(3) 0.003(2) -0.017(2) 0.005(2)
C61 0.029(2) 0.026(2) 0.032(2) -0.0067(16) -0.0043(16) -0.0005(16)
C62 0.037(2) 0.033(2) 0.033(2) -0.0091(18) -0.0029(18) -0.0061(19)
C63 0.056(3) 0.039(3) 0.043(3) -0.021(2) 0.001(2) -0.003(2)
C64 0.056(3) 0.023(2) 0.064(3) -0.018(2) -0.008(3) -0.003(2)
C65 0.059(3) 0.025(2) 0.053(3) -0.007(2) 0.002(2) -0.007(2)
C66 0.040(2) 0.024(2) 0.039(2) -0.0055(18) 0.0040(19) -0.0038(18)
C1S 0.160(12) 0.162(13) 0.070(6) -0.011(7) 0.017(7) 0.096(11)
C2S 0.096(7) 0.170(12) 0.070(5) 0.004(7) -0.013(5) 0.038(8)
C3S 0.110(9) 0.120(9) 0.110(8) -0.052(7) -0.011(6) 0.024(7)
C4S 0.085(7) 0.178(13) 0.078(6) -0.009(7) -0.003(5) 0.041(8)
C5S 0.071(7) 0.27(2) 0.095(8) 0.010(10) -0.021(5) -0.040(10)
C6S 0.065(6) 0.167(13) 0.101(7) 0.029(8) 0.006(5) 0.029(7)
C7S 0.29(3) 0.167(16) 0.113(11) -0.031(11) 0.056(13) -0.069(17)

loop_
_atom_type_symbol
_atom_type_description
_atom_type_scat_dispersion_real
_atom_type_scat_dispersion_imag
_atom_type_scat_source
C C 0.0181 0.0091 'International Tables Vol C Tables 4.2.6.8 and 6.1.1.4'
H H 0.0000 0.0000 'International Tables Vol C Tables 4.2.6.8 and 6.1.1.4'
Cl Cl 0.3639 0.7018 'International Tables Vol C Tables 4.2.6.8 and 6.1.1.4'
Co Co -2.3653 3.6143 'International Tables Vol C Tables 4.2.6.8 and 6.1.1.4'
Ir Ir -4.7710 6.5667 'International Tables Vol C Tables 4.2.6.8 and 6.1.1.4'
N N 0.0311 0.0180 'International Tables Vol C Tables 4.2.6.8 and 6.1.1.4'
O O 0.0492 0.0322 'International Tables Vol C Tables 4.2.6.8 and 6.1.1.4'
P P 0.2955 0.4335 'International Tables Vol C Tables 4.2.6.8 and 6.1.1.4'
Re Re -5.2083 5.8923 'International Tables Vol C Tables 4.2.6.8 and 6.1.1.4'

loop_
_geom_angle_atom_site_label_1
_geom_angle_atom_site_label_2
_geom_angle_atom_site_label_3
_geom_angle
P4 Re1 Cl2 91.34(3)
O7 Re1 Cl2 85.71(8)
O7 Re1 P4 173.01(8)
O7 Re1 O8 80.95(11)
O8 Re1 Cl2 85.56(8)
O8 Re1 P4 92.51(8)
O9 Re1 Cl2 164.88(9)
O9 Re1 P4 94.16(9)
O9 Re1 O7 87.19(11)
O9 Re1 O8 80.15(11)
N1 Re1 Cl2 97.96(11)
N1 Re1 P4 91.84(12)
N1 Re1 O7 94.85(14)
N1 Re1 O8 174.34(13)
N1 Re1 O9 95.92(13)
N1 Ir1 Cl1 92.29(10)
N1 Ir1 C31 90.49(17)
N1 Ir1 C32 88.52(17)
N1 Ir1 C35 158.47(19)
N1 Ir1 C36 163.4(2)
C31 Ir1 Cl1 162.85(16)
C31 Ir1 C35 93.2(2)
C31 Ir1 C36 81.7(2)
C32 Ir1 Cl1 157.89(16)
C32 Ir1 C31 39.1(2)
C32 Ir1 C35 81.2(2)
C32 Ir1 C36 94.4(2)
C35 Ir1 Cl1 90.38(17)
C36 Ir1 Cl1 91.08(17)
C36 Ir1 C35 37.6(2)
P1 Co1 P2 89.92(4)
P3 Co1 P1 89.33(5)
P3 Co1 P2 90.23(5)
C1 Co1 P1 161.48(16)
C1 Co1 P2 103.80(16)
C1 Co1 P3 102.80(17)
C1 Co1 C4 66.3(2)
C1 Co1 C5 39.8(2)
C2 Co1 P1 126.92(17)
C2 Co1 P2 143.16(17)
C2 Co1 P3 90.78(15)
C2 Co1 C1 40.4(2)
C2 Co1 C3 39.4(2)
C2 Co1 C4 66.8(2)
C2 Co1 C5 66.8(2)
C3 Co1 P1 95.25(15)
C3 Co1 P2 153.14(16)
C3 Co1 P3 116.12(16)
C3 Co1 C1 66.9(2)
C3 Co1 C4 40.3(2)
C3 Co1 C5 66.1(2)
C4 Co1 P1 97.11(16)
C4 Co1 P2 112.92(16)
C4 Co1 P3 155.86(15)
C5 Co1 P1 129.53(19)
C5 Co1 P2 90.36(16)
C5 Co1 P3 141.14(19)
C5 Co1 C4 38.3(2)
O1 P1 Co1 108.50(13)
O1 P1 O2 99.35(17)
O2 P1 Co1 114.51(13)
O7 P1 Co1 116.61(12)
O7 P1 O1 110.47(17)
O7 P1 O2 106.04(16)
O3 P2 Co1 105.62(12)
O3 P2 O4 100.14(17)
O4 P2 Co1 112.59(13)
O8 P2 Co1 118.06(13)
O8 P2 O3 111.46(16)
O8 P2 O4 107.53(17)
O5 P3 Co1 106.18(12)
O6 P3 Co1 113.57(14)
O6 P3 O5 100.75(18)
O9 P3 Co1 119.14(12)
O9 P3 O5 109.33(18)
O9 P3 O6 106.29(17)
C41 P4 Re1 117.27(14)
C41 P4 C51 100.44(19)
C51 P4 Re1 115.95(14)
C61 P4 Re1 111.78(14)
C61 P4 C41 106.60(19)
C61 P4 C51 103.3(2)
C11 O1 P1 118.1(3)
C13 O2 P1 122.9(3)
C15 O3 P2 122.0(3)
C17 O4 P2 124.8(3)
C19 O5 P3 120.2(3)
C21 O6 P3 124.2(3)
P1 O7 Re1 130.19(16)
P2 O8 Re1 130.39(18)
P3 O9 Re1 134.20(18)
Re1 N1 Ir1 166.1(2)
C2 C1 Co1 69.4(3)
C5 C1 Co1 70.5(3)
C5 C1 C2 106.7(5)
C1 C2 Co1 70.2(3)
C3 C2 Co1 70.4(3)
C3 C2 C1 108.0(5)
C2 C3 Co1 70.1(3)
C2 C3 C4 107.9(5)
C4 C3 Co1 70.6(3)
C3 C4 Co1 69.1(3)
C5 C4 Co1 70.8(3)
C5 C4 C3 108.0(5)
C1 C5 Co1 69.6(3)
C4 C5 Co1 70.9(3)
C4 C5 C1 109.4(5)
O1 C11 C12 107.5(5)
O2 C13 C14 107.7(4)
O3 C15 C16 111.8(6)
O4 C17 C18 109.0(4)
O5 C19 C20 109.1(5)
O6 C21 C22 108.8(5)
C32 C31 Ir1 70.2(3)
C32 C31 C38 123.4(5)
C38 C31 Ir1 112.2(4)
C31 C32 Ir1 70.7(3)
C31 C32 C33 124.9(5)
C33 C32 Ir1 112.7(4)
C32 C33 C34A 113.1(7)
C34 C33 C32 115.6(6)
C34 C33 C34A 27.7(6)
C35 C34A C33 111.6(10)
C33 C34 C35 112.4(7)
C34A C35 Ir1 109.3(7)
C34A C35 C34 27.2(6)
C34 C35 Ir1 111.4(5)
C36 C35 Ir1 70.9(3)
C36 C35 C34A 140.8(9)
C36 C35 C34 114.3(7)
C35 C36 Ir1 71.5(3)
C35 C36 C37A 111.8(9)
C35 C36 C37 130.8(8)
C37A C36 Ir1 115.6(8)
C37 C36 Ir1 109.2(7)
C37 C36 C37A 21.3(6)
C38 C37A C36 110.0(10)
C38 C37 C36 115.0(12)
C37A C38 C31 116.1(8)
C37 C38 C31 115.0(8)
C37 C38 C37A 21.7(7)
C42 C41 P4 120.1(3)
C42 C41 C46 119.6(4)
C46 C41 P4 120.1(3)
C41 C42 C43 119.8(4)
C44 C43 C42 120.3(5)
C43 C44 C45 119.8(4)
C44 C45 C46 120.4(4)
C45 C46 C41 119.9(4)
C52 C51 P4 116.7(3)
C52 C51 C56 119.4(5)
C56 C51 P4 123.9(4)
C51 C52 C53 120.1(5)
C54 C53 C52 120.1(6)
C55 C54 C53 119.9(5)
C54 C55 C56 120.5(6)
C51 C56 C55 119.9(6)
C62 C61 P4 124.2(3)
C62 C61 C66 118.9(4)
C66 C61 P4 116.9(3)
C61 C62 C63 120.0(4)
C64 C63 C62 120.6(5)
C63 C64 C65 119.8(5)
C66 C65 C64 120.2(5)
C65 C66 C61 120.4(4)
C2S C1S C7S 128.1(14)
C6S C1S C2S 117.4(10)
C6S C1S C7S 114.4(12)
C3S C2S C1S 119.4(10)
C4S C3S C2S 123.7(10)
C3S C4S C5S 115.5(10)
C6S C5S C4S 121.4(8)
C1S C6S C5S 122.6(8)

loop_
_geom_bond_atom_site_label_1
_geom_bond_atom_site_label_2
_geom_bond_distance
Re1 Cl2 2.3848(9)
Re1 P4 2.3783(10)
Re1 O7 2.119(3)
Re1 O8 2.171(3)
Re1 O9 2.109(3)
Re1 N1 1.697(3)
Ir1 Cl1 2.3586(12)
Ir1 N1 1.966(3)
Ir1 C31 2.115(5)
Ir1 C32 2.107(5)
Ir1 C35 2.147(5)
Ir1 C36 2.140(5)
Co1 P1 2.1587(13)
Co1 P2 2.1599(12)
Co1 P3 2.1501(12)
Co1 C1 2.077(5)
Co1 C2 2.067(4)
Co1 C3 2.070(5)
Co1 C4 2.091(5)
Co1 C5 2.088(5)
P1 O1 1.593(3)
P1 O2 1.600(3)
P1 O7 1.523(3)
P2 O3 1.588(3)
P2 O4 1.602(3)
P2 O8 1.524(3)
P3 O5 1.600(3)
P3 O6 1.590(3)
P3 O9 1.516(3)
P4 C41 1.832(4)
P4 C51 1.834(4)
P4 C61 1.816(4)
O1 C11 1.482(6)
O2 C13 1.441(5)
O3 C15 1.461(5)
O4 C17 1.419(6)
O5 C19 1.450(6)
O6 C21 1.454(6)
C1 C2 1.432(8)
C1 C5 1.419(9)
C2 C3 1.396(8)
C3 C4 1.433(7)
C4 C5 1.371(9)
C11 C12 1.497(7)
C13 C14 1.505(7)
C15 C16 1.465(9)
C17 C18 1.504(7)
C19 C20 1.493(8)
C21 C22 1.487(8)
C31 C32 1.412(8)
C31 C38 1.531(8)
C32 C33 1.502(7)
C33 C34A 1.564(19)
C33 C34 1.424(14)
C34A C35 1.463(18)
C34 C35 1.588(13)
C35 C36 1.381(8)
C36 C37A 1.53(2)
C36 C37 1.528(17)
C37A C38 1.53(2)
C37 C38 1.445(19)
C41 C42 1.391(6)
C41 C46 1.392(6)
C42 C43 1.396(6)
C43 C44 1.379(8)
C44 C45 1.386(8)
C45 C46 1.387(7)
C51 C52 1.383(7)
C51 C56 1.386(7)
C52 C53 1.391(7)
C53 C54 1.381(10)
C54 C55 1.365(10)
C55 C56 1.393(8)
C61 C62 1.389(6)
C61 C66 1.400(6)
C62 C63 1.396(7)
C63 C64 1.369(8)
C64 C65 1.390(8)
C65 C66 1.377(7)
C1S C2S 1.390(11)
C1S C6S 1.363(11)
C1S C7S 1.511(15)
C2S C3S 1.385(12)
C3S C4S 1.378(11)
C4S C5S 1.385(11)
C5S C6S 1.375(11)
